data_1518764
loop_
_publ_author_name
'Lieberman, Craig M.'
'Filatov, Alexander S.'
'Wei, Zheng'
'Rogachev, Andrey Yu.'
'Abakumov, Artem M.'
'Dikarev, Evgeny V.'

_publ_section_title
;
 Mixed-valent, heteroleptic homometallic diketonates as templates for the
 design of volatile heterometallic precursors
;
_journal_issue 5
_journal_name_full 'Chem. Sci.'
_journal_page_first 2835
_journal_paper_doi 10.1039/C4SC04002C
_journal_volume 6
_journal_year 2015
_chemical_formula_moiety
;
C35 H19 F30 Fe3 O14
;
_chemical_formula_sum 'C35 H19 F30 Fe3 O14'
_chemical_formula_weight 1401.05
_chemical_melting_point ?
_space_group_IT_number 15
_symmetry_cell_setting monoclinic
_symmetry_Int_Tables_number 15
_symmetry_space_group_name_Hall '-C 2yc'
_symmetry_space_group_name_H-M 'C 1 2/c 1'
_atom_sites_solution_hydrogens geom
_atom_sites_solution_primary direct
_atom_sites_solution_secondary difmap
_audit_creation_method SHELXL-97
_audit_update_record
;
2014-12-19 deposited with the CCDC.
2015-02-25 downloaded from the CCDC.
;
_cell_angle_alpha 90.00
_cell_angle_beta 92.848(2)
_cell_angle_gamma 90.00
_cell_formula_units_Z 4
_cell_length_a 20.934(3)
_cell_length_b 13.481(2)
_cell_length_c 17.739(3)
_cell_measurement_reflns_used 9952
_cell_measurement_temperature 100(2)
_cell_measurement_theta_max 28.23
_cell_measurement_theta_min 2.16
_cell_volume 5000.0(13)
_computing_cell_refinement 'SMART, SAINT'
_computing_data_collection SMART
_computing_data_reduction SAINT
_computing_molecular_graphics 'SHELXTL Ver. 6.14'
_computing_publication_material 'SHELXTL Ver. 6.14'
_computing_structure_refinement 'SHELXL-97 (Sheldrick, 2008)'
_computing_structure_solution 'SHELXS-97 (Sheldrick, 2008)'
_diffrn_ambient_temperature 100(2)
_diffrn_measured_fraction_theta_full 1.000
_diffrn_measured_fraction_theta_max 0.943
_diffrn_measurement_device_type 'Bruker SMART APEX CCD'
_diffrn_measurement_method '0.3 deg wide \w exposures'
_diffrn_radiation_monochromator graphite
_diffrn_radiation_source 'fine-focus sealed tube'
_diffrn_radiation_type MoK\a
_diffrn_radiation_wavelength 0.71073
_diffrn_reflns_av_R_equivalents 0.0226
_diffrn_reflns_av_sigmaI/netI 0.0209
_diffrn_reflns_limit_h_max 27
_diffrn_reflns_limit_h_min -26
_diffrn_reflns_limit_k_max 17
_diffrn_reflns_limit_k_min -17
_diffrn_reflns_limit_l_max 23
_diffrn_reflns_limit_l_min -23
_diffrn_reflns_number 21346
_diffrn_reflns_theta_full 25.00
_diffrn_reflns_theta_max 28.26
_diffrn_reflns_theta_min 1.80
_diffrn_standards_decay_% 0
_diffrn_standards_interval_count na
_diffrn_standards_interval_time na
_diffrn_standards_number 'none (area detector data)'
_exptl_absorpt_coefficient_mu 1.031
_exptl_absorpt_correction_T_max 0.8524
_exptl_absorpt_correction_T_min 0.7473
_exptl_absorpt_correction_type multi-scan
_exptl_crystal_colour red
_exptl_crystal_density_diffrn 1.861
_exptl_crystal_density_method none
_exptl_crystal_description block
_exptl_crystal_F_000 2756
_exptl_crystal_size_max 0.30
_exptl_crystal_size_mid 0.25
_exptl_crystal_size_min 0.16
_refine_diff_density_max 0.650
_refine_diff_density_min -0.513
_refine_diff_density_rms 0.074
_refine_ls_extinction_coef noref
_refine_ls_extinction_method none
_refine_ls_goodness_of_fit_ref 1.034
_refine_ls_hydrogen_treatment noref
_refine_ls_matrix_type full
_refine_ls_number_parameters 391
_refine_ls_number_reflns 5851
_refine_ls_number_restraints 36
_refine_ls_restrained_S_all 1.077
_refine_ls_R_factor_all 0.0494
_refine_ls_R_factor_gt 0.0422
_refine_ls_shift/su_max 0.000
_refine_ls_shift/su_mean 0.000
_refine_ls_structure_factor_coef Fsqd
_refine_ls_weighting_details 'calc w=1/[\s^2^(Fo^2^)+(0.0563P)^2^+11.5693P] where P=(Fo^2^+2Fc^2^)/3'
_refine_ls_weighting_scheme calc
_refine_ls_wR_factor_gt 0.1087
_refine_ls_wR_factor_ref 0.1149
_reflns_number_gt 5035
_reflns_number_total 5851
_reflns_threshold_expression >2sigma(I)
_cod_data_source_file c4sc04002c2.cif
_cod_data_source_block 3
_cod_depositor_comments
;
The following automatic conversions were performed:

'_chemical_melting_point' value 'not measured' was changed to '?' -
the value is undefined or not given.

Automatic conversion script
Id: cif_fix_values 3008 2015-01-20 13:52:24Z robertas 

 Adding full bibliography for 1518761--1518766.cif.
;
_cod_original_cell_volume 4999.8(14)
_cod_original_sg_symbol_H-M 'C 2/c'
_cod_database_code 1518764
_publcif_datablock.id {3aa1466c-c655-48d4-8c5f-edb9801ab9c4}

loop_
_symmetry_equiv_pos_as_xyz
'x, y, z'
'-x, y, -z+1/2'
'x+1/2, y+1/2, z'
'-x+1/2, y+1/2, -z+1/2'
'-x, -y, -z'
'x, -y, z-1/2'
'-x+1/2, -y+1/2, -z'
'x+1/2, -y+1/2, z-1/2'

loop_
_atom_site_label
_atom_site_type_symbol
_atom_site_fract_x
_atom_site_fract_y
_atom_site_fract_z
_atom_site_U_iso_or_equiv
_atom_site_adp_type
_atom_site_occupancy
_atom_site_symmetry_multiplicity
_atom_site_calc_flag
_atom_site_refinement_flags
_atom_site_disorder_assembly
_atom_site_disorder_group
Fe1 Fe 0.0000 0.17770(3) 0.2500 0.02158(12) Uani 1 2 d S . .
Fe2 Fe 0.123880(16) 0.31698(2) 0.30584(2) 0.02489(11) Uani 1 1 d . . .
O1 O -0.01675(9) 0.06750(12) 0.17542(9) 0.0276(4) Uani 1 1 d . . .
O2 O -0.02876(8) 0.26591(12) 0.16333(9) 0.0228(3) Uani 1 1 d . . .
O3 O 0.08856(8) 0.20326(12) 0.21962(9) 0.0251(3) Uani 1 1 d . . .
O4 O 0.15847(8) 0.20728(13) 0.37373(10) 0.0297(4) Uani 1 1 d . . .
O5 O 0.21716(9) 0.34114(14) 0.27849(11) 0.0338(4) Uani 1 1 d . A .
O6 O 0.13121(8) 0.44038(12) 0.37351(9) 0.0277(4) Uani 1 1 d . B .
O7 O 0.08541(8) 0.40919(12) 0.22488(9) 0.0276(4) Uani 1 1 d . . .
C2 C 0.06472(13) 0.5485(2) 0.14851(15) 0.0332(6) Uani 1 1 d . . .
C3 C -0.01401(11) -0.02516(18) 0.18352(13) 0.0254(5) Uani 1 1 d . . .
C4 C -0.00276(12) 0.26299(17) 0.09863(13) 0.0256(5) Uani 1 1 d . . .
C5 C 0.10544(13) 0.56617(19) 0.28327(15) 0.0311(5) Uani 1 1 d . B .
H5 H 0.1043 0.6358 0.2752 0.037 Uiso 1 1 calc R . .
C6 C 0.08626(11) 0.50240(18) 0.22487(14) 0.0269(5) Uani 1 1 d . . .
C7 C 0.12640(12) 0.52883(19) 0.35404(14) 0.0280(5) Uani 1 1 d . . .
C8 C 0.06045(12) 0.23176(19) 0.09057(14) 0.0289(5) Uani 1 1 d . . .
H8 H 0.0744 0.2253 0.0407 0.035 Uiso 1 1 calc R . .
C9 C 0.10417(12) 0.20962(18) 0.14925(14) 0.0281(5) Uani 1 1 d . . .
C10 C 0.22516(14) 0.1037(2) 0.44957(17) 0.0404(6) Uani 1 1 d . . .
C11 C -0.02730(14) -0.08274(19) 0.10996(15) 0.0335(6) Uani 1 1 d . . .
C12 C 0.27060(13) 0.2337(2) 0.36669(17) 0.0373(6) Uani 1 1 d . A .
H12 H 0.3115 0.2135 0.3867 0.045 Uiso 1 1 calc R . .
C13 C 0.21614(13) 0.18854(19) 0.39243(15) 0.0315(5) Uani 1 1 d . . .
C14 C 0.26627(12) 0.3078(2) 0.31227(16) 0.0333(6) Uani 1 1 d . . .
C15 C -0.04284(13) 0.2951(2) 0.03082(14) 0.0323(5) Uani 1 1 d . . .
H15A H -0.0780 0.2478 0.0215 0.048 Uiso 1 1 calc R . .
H15B H -0.0164 0.2972 -0.0132 0.048 Uiso 1 1 calc R . .
H15C H -0.0604 0.3612 0.0397 0.048 Uiso 1 1 calc R . .
C17 C 0.0000 -0.0766(2) 0.2500 0.0263(7) Uani 1 2 d S . .
H17 H 0.0000 -0.1470 0.2500 0.032 Uiso 1 2 calc SR . .
C18 C 0.17310(13) 0.1949(2) 0.13515(17) 0.0396(6) Uani 1 1 d . . .
H18A H 0.1966 0.2563 0.1468 0.059 Uiso 1 1 calc R . .
H18B H 0.1776 0.1775 0.0820 0.059 Uiso 1 1 calc R . .
H18C H 0.1904 0.1413 0.1674 0.059 Uiso 1 1 calc R . .
F1 F -0.08053(11) -0.05337(16) 0.07450(12) 0.0627(6) Uani 1 1 d . . .
F2 F -0.03024(11) -0.18000(12) 0.12111(11) 0.0528(5) Uani 1 1 d . . .
F3 F 0.02039(11) -0.06683(15) 0.06384(10) 0.0567(5) Uani 1 1 d . . .
F4 F 0.17761(9) 0.10050(15) 0.49688(11) 0.0528(5) Uani 1 1 d . . .
F5 F 0.22666(12) 0.01696(14) 0.41492(12) 0.0633(6) Uani 1 1 d . . .
F6 F 0.27969(9) 0.11335(15) 0.49180(10) 0.0529(5) Uani 1 1 d . . .
F10 F 0.01862(8) 0.49610(12) 0.11314(9) 0.0384(4) Uani 1 1 d . . .
F11 F 0.11363(9) 0.55272(16) 0.10354(9) 0.0509(5) Uani 1 1 d . . .
F12 F 0.04214(11) 0.64078(13) 0.15546(10) 0.0549(5) Uani 1 1 d . . .
C1 C 0.32885(14) 0.3573(2) 0.28896(19) 0.0425(7) Uani 1 1 d D A 1
F7 F 0.3343(4) 0.3430(7) 0.2130(4) 0.0410(16) Uiso 0.34 1 d PD A 1
F8 F 0.3285(3) 0.4523(4) 0.3051(5) 0.0272(13) Uiso 0.34 1 d PD A 1
F9 F 0.3812(3) 0.3145(5) 0.3278(4) 0.0321(12) Uiso 0.34 1 d PD A 1
F7X F 0.3284(4) 0.3750(6) 0.2125(4) 0.054(2) Uiso 0.33 1 d PD A 2
F8X F 0.3368(4) 0.4437(5) 0.3240(4) 0.049(2) Uiso 0.33 1 d PD A 2
F9X F 0.3806(3) 0.3039(4) 0.2991(4) 0.0381(14) Uiso 0.33 1 d PD A 2
F7Y F 0.3482(4) 0.3227(5) 0.2298(4) 0.052(2) Uiso 0.33 1 d PD A 3
F8Y F 0.3227(3) 0.4555(5) 0.2794(4) 0.051(2) Uiso 0.33 1 d PD A 3
F9Y F 0.3779(3) 0.3456(6) 0.3438(4) 0.062(2) Uiso 0.33 1 d PD A 3
C16 C 0.14567(14) 0.6024(2) 0.41693(16) 0.0375(6) Uani 1 1 d D B 1
F13 F 0.1424(4) 0.6977(3) 0.3981(3) 0.0217(11) Uiso 0.34 1 d PD B 1
F14 F 0.1076(4) 0.5847(6) 0.4771(4) 0.0312(17) Uiso 0.34 1 d PD B 1
F15 F 0.2112(3) 0.5780(5) 0.4377(4) 0.0230(12) Uiso 0.34 1 d PD B 1
F13X F 0.1601(3) 0.6956(4) 0.3841(3) 0.0369(17) Uiso 0.33 1 d PD B 2
F14X F 0.1016(3) 0.6134(5) 0.4635(4) 0.0478(19) Uiso 0.33 1 d PD B 2
F15X F 0.1977(3) 0.5849(5) 0.4550(3) 0.0305(14) Uiso 0.33 1 d PD B 2
F13Y F 0.1209(3) 0.6937(4) 0.4056(3) 0.0420(18) Uiso 0.33 1 d PD B 3
F14Y F 0.1214(4) 0.5763(6) 0.4834(4) 0.048(3) Uiso 0.33 1 d PD B 3
F15Y F 0.2058(3) 0.6048(6) 0.4336(4) 0.0423(19) Uiso 0.33 1 d PD B 3

loop_
_atom_site_aniso_label
_atom_site_aniso_U_11
_atom_site_aniso_U_22
_atom_site_aniso_U_33
_atom_site_aniso_U_23
_atom_site_aniso_U_13
_atom_site_aniso_U_12
Fe1 0.0265(2) 0.0208(2) 0.0172(2) 0.000 -0.00082(17) 0.000
Fe2 0.02411(18) 0.02341(18) 0.02660(19) 0.00433(12) -0.00403(13) 0.00074(12)
O1 0.0391(9) 0.0228(8) 0.0208(8) -0.0013(6) -0.0006(7) 0.0001(7)
O2 0.0268(8) 0.0227(8) 0.0186(7) 0.0008(6) -0.0010(6) 0.0005(6)
O3 0.0255(8) 0.0275(8) 0.0222(8) 0.0011(6) 0.0009(6) 0.0034(7)
O4 0.0274(9) 0.0281(9) 0.0329(9) 0.0066(7) -0.0071(7) 0.0002(7)
O5 0.0278(9) 0.0321(9) 0.0414(10) 0.0054(8) 0.0001(8) -0.0013(7)
O6 0.0299(9) 0.0257(8) 0.0268(8) 0.0042(7) -0.0061(7) -0.0026(7)
O7 0.0317(9) 0.0254(8) 0.0253(8) 0.0040(7) -0.0030(7) 0.0000(7)
C2 0.0397(14) 0.0314(13) 0.0279(12) 0.0077(10) -0.0049(11) -0.0028(11)
C3 0.0236(11) 0.0263(11) 0.0266(12) -0.0031(9) 0.0034(9) 0.0004(9)
C4 0.0343(12) 0.0214(11) 0.0209(10) 0.0009(8) 0.0000(9) 0.0000(9)
C5 0.0355(13) 0.0259(12) 0.0312(13) 0.0057(10) -0.0048(10) -0.0018(10)
C6 0.0258(11) 0.0276(12) 0.0272(12) 0.0077(9) -0.0013(9) 0.0001(9)
C7 0.0260(11) 0.0284(12) 0.0291(12) 0.0017(9) -0.0027(9) -0.0004(9)
C8 0.0360(13) 0.0293(12) 0.0218(11) 0.0009(9) 0.0054(10) 0.0033(10)
C9 0.0334(13) 0.0247(11) 0.0266(12) 0.0016(9) 0.0047(10) 0.0045(10)
C10 0.0401(15) 0.0414(15) 0.0386(15) 0.0082(12) -0.0098(12) 0.0078(12)
C11 0.0429(15) 0.0271(12) 0.0302(13) -0.0058(10) -0.0026(11) 0.0029(11)
C12 0.0259(12) 0.0366(14) 0.0484(16) 0.0019(12) -0.0065(11) 0.0046(10)
C13 0.0332(13) 0.0281(12) 0.0322(13) 0.0000(10) -0.0075(10) 0.0038(10)
C14 0.0250(12) 0.0313(13) 0.0436(15) -0.0062(11) 0.0013(11) 0.0002(10)
C15 0.0408(14) 0.0361(13) 0.0196(11) -0.0004(10) -0.0015(10) 0.0077(11)
C17 0.0282(16) 0.0207(15) 0.0300(17) 0.000 0.0014(13) 0.000
C18 0.0321(14) 0.0509(17) 0.0365(15) 0.0023(12) 0.0087(11) 0.0077(12)
F1 0.0681(13) 0.0587(12) 0.0583(12) -0.0230(10) -0.0279(10) 0.0146(10)
F2 0.0849(15) 0.0305(9) 0.0427(10) -0.0093(7) 0.0001(10) -0.0039(9)
F3 0.0804(14) 0.0541(12) 0.0372(10) -0.0093(8) 0.0193(9) -0.0018(10)
F4 0.0451(10) 0.0637(12) 0.0488(10) 0.0258(9) -0.0052(8) 0.0022(9)
F5 0.0953(17) 0.0318(9) 0.0607(12) 0.0077(9) -0.0178(11) 0.0104(10)
F6 0.0410(9) 0.0680(13) 0.0477(10) 0.0134(9) -0.0175(8) 0.0107(9)
F10 0.0381(8) 0.0411(9) 0.0344(8) 0.0084(7) -0.0138(7) -0.0041(7)
F11 0.0460(10) 0.0751(13) 0.0314(9) 0.0163(8) 0.0010(7) -0.0140(9)
F12 0.0899(15) 0.0319(9) 0.0405(9) 0.0087(7) -0.0220(10) 0.0086(9)
C1 0.0303(14) 0.0375(15) 0.0598(19) -0.0011(14) 0.0039(13) -0.0010(11)
C16 0.0445(16) 0.0303(13) 0.0365(14) 0.0006(11) -0.0097(12) -0.0013(11)

loop_
_atom_type_symbol
_atom_type_description
_atom_type_scat_dispersion_real
_atom_type_scat_dispersion_imag
_atom_type_scat_source
C C 0.0033 0.0016 'International Tables Vol C Tables 4.2.6.8 and 6.1.1.4'
H H 0.0000 0.0000 'International Tables Vol C Tables 4.2.6.8 and 6.1.1.4'
O O 0.0106 0.0060 'International Tables Vol C Tables 4.2.6.8 and 6.1.1.4'
F F 0.0171 0.0103 'International Tables Vol C Tables 4.2.6.8 and 6.1.1.4'
Fe Fe 0.3463 0.8444 'International Tables Vol C Tables 4.2.6.8 and 6.1.1.4'

loop_
_geom_angle_atom_site_label_1
_geom_angle_atom_site_label_2
_geom_angle_atom_site_label_3
_geom_angle
_geom_angle_site_symmetry_1
_geom_angle_site_symmetry_3
O3 Fe1 O3 160.02(10) 2 .
O3 Fe1 O1 99.92(7) 2 .
O3 Fe1 O1 94.84(7) . .
O3 Fe1 O1 94.84(7) 2 2
O3 Fe1 O1 99.92(7) . 2
O1 Fe1 O1 84.59(10) . 2
O3 Fe1 O2 86.45(7) 2 2
O3 Fe1 O2 81.77(7) . 2
O1 Fe1 O2 167.50(7) . 2
O1 Fe1 O2 84.15(7) 2 2
O3 Fe1 O2 81.77(7) 2 .
O3 Fe1 O2 86.45(7) . .
O1 Fe1 O2 84.15(7) . .
O1 Fe1 O2 167.50(7) 2 .
O2 Fe1 O2 107.54(9) 2 .
O4 Fe2 O7 170.45(7) . .
O4 Fe2 O6 103.34(7) . .
O7 Fe2 O6 86.16(7) . .
O4 Fe2 O5 86.58(7) . .
O7 Fe2 O5 94.80(7) . .
O6 Fe2 O5 88.02(7) . .
O4 Fe2 O2 85.69(7) . 2
O7 Fe2 O2 92.02(6) . 2
O6 Fe2 O2 98.65(6) . 2
O5 Fe2 O2 170.77(7) . 2
O4 Fe2 O3 90.14(7) . .
O7 Fe2 O3 80.35(7) . .
O6 Fe2 O3 163.02(6) . .
O5 Fe2 O3 103.26(7) . .
O2 Fe2 O3 71.75(6) 2 .
C3 O1 Fe1 130.81(16) . .
C4 O2 Fe1 122.43(15) . .
C4 O2 Fe2 130.91(15) . 2
Fe1 O2 Fe2 103.59(7) . 2
C9 O3 Fe1 123.42(16) . .
C9 O3 Fe2 120.76(15) . .
Fe1 O3 Fe2 102.25(7) . .
C13 O4 Fe2 127.86(17) . .
C14 O5 Fe2 126.70(18) . .
C7 O6 Fe2 127.71(16) . .
C6 O7 Fe2 127.29(16) . .
F10 C2 F11 107.6(2) . .
F10 C2 F12 106.6(2) . .
F11 C2 F12 107.5(2) . .
F10 C2 C6 112.1(2) . .
F11 C2 C6 110.2(2) . .
F12 C2 C6 112.6(2) . .
O1 C3 C17 126.9(2) . .
O1 C3 C11 113.6(2) . .
C17 C3 C11 119.5(2) . .
O2 C4 C8 122.7(2) . .
O2 C4 C15 117.4(2) . .
C8 C4 C15 119.9(2) . .
C6 C5 C7 120.7(2) . .
C6 C5 H5 119.6 . .
C7 C5 H5 119.6 . .
O7 C6 C5 128.5(2) . .
O7 C6 C2 113.6(2) . .
C5 C6 C2 117.9(2) . .
O6 C7 C5 127.6(2) . .
O6 C7 C16 113.8(2) . .
C5 C7 C16 118.6(2) . .
C9 C8 C4 125.5(2) . .
C9 C8 H8 117.3 . .
C4 C8 H8 117.3 . .
O3 C9 C8 123.0(2) . .
O3 C9 C18 116.2(2) . .
C8 C9 C18 120.8(2) . .
F5 C10 F4 107.4(3) . .
F5 C10 F6 107.8(2) . .
F4 C10 F6 107.0(2) . .
F5 C10 C13 110.9(2) . .
F4 C10 C13 111.7(2) . .
F6 C10 C13 111.8(2) . .
F1 C11 F2 108.9(2) . .
F1 C11 F3 107.4(2) . .
F2 C11 F3 106.9(2) . .
F1 C11 C3 111.7(2) . .
F2 C11 C3 112.4(2) . .
F3 C11 C3 109.3(2) . .
C13 C12 C14 121.1(2) . .
C13 C12 H12 119.4 . .
C14 C12 H12 119.4 . .
O4 C13 C12 128.0(2) . .
O4 C13 C10 114.1(2) . .
C12 C13 C10 117.9(2) . .
O5 C14 C12 128.1(3) . .
O5 C14 C1 113.9(3) . .
C12 C14 C1 118.0(2) . .
C4 C15 H15A 109.5 . .
C4 C15 H15B 109.5 . .
H15A C15 H15B 109.5 . .
C4 C15 H15C 109.5 . .
H15A C15 H15C 109.5 . .
H15B C15 H15C 109.5 . .
C3 C17 C3 120.0(3) 2 .
C3 C17 H17 120.0 2 .
C3 C17 H17 120.0 . .
C9 C18 H18A 109.5 . .
C9 C18 H18B 109.5 . .
H18A C18 H18B 109.5 . .
C9 C18 H18C 109.5 . .
H18A C18 H18C 109.5 . .
H18B C18 H18C 109.5 . .
F8 C1 F7 110.6(6) . .
F8 C1 F9 108.0(5) . .
F7 C1 F9 109.1(5) . .
F8 C1 C14 110.5(4) . .
F7 C1 C14 108.4(4) . .
F9 C1 C14 110.3(3) . .
F13 C16 F14 109.6(5) . .
F13 C16 F15 108.8(4) . .
F14 C16 F15 109.9(5) . .
F13 C16 C7 115.7(3) . .
F14 C16 C7 108.0(4) . .
F15 C16 C7 104.6(3) . .

loop_
_geom_bond_atom_site_label_1
_geom_bond_atom_site_label_2
_geom_bond_distance
_geom_bond_site_symmetry_2
Fe1 O3 1.9862(17) 2
Fe1 O3 1.9862(17) .
Fe1 O1 2.0084(17) .
Fe1 O1 2.0084(17) 2
Fe1 O2 2.0120(16) 2
Fe1 O2 2.0120(16) .
Fe2 O4 2.0186(17) .
Fe2 O7 2.0350(17) .
Fe2 O6 2.0527(18) .
Fe2 O5 2.0613(19) .
Fe2 O2 2.2013(17) 2
Fe2 O3 2.2636(17) .
O1 C3 1.258(3) .
O2 C4 1.295(3) .
O2 Fe2 2.2013(17) 2
O3 C9 1.309(3) .
O4 C13 1.262(3) .
O5 C14 1.248(3) .
O6 C7 1.244(3) .
O7 C6 1.257(3) .
C2 F10 1.328(3) .
C2 F11 1.330(3) .
C2 F12 1.339(3) .
C2 C6 1.537(3) .
C3 C17 1.387(3) .
C3 C11 1.532(3) .
C4 C8 1.403(3) .
C4 C15 1.496(3) .
C5 C6 1.390(4) .
C5 C7 1.403(3) .
C5 H5 0.9500 .
C7 C16 1.532(4) .
C8 C9 1.384(4) .
C8 H8 0.9500 .
C9 C18 1.490(4) .
C10 F5 1.322(4) .
C10 F4 1.334(4) .
C10 F6 1.340(3) .
C10 C13 1.533(4) .
C11 F1 1.313(3) .
C11 F2 1.328(3) .
C11 F3 1.339(3) .
C12 C13 1.389(4) .
C12 C14 1.389(4) .
C12 H12 0.9500 .
C14 C1 1.544(4) .
C15 H15A 0.9800 .
C15 H15B 0.9800 .
C15 H15C 0.9800 .
C17 C3 1.387(3) 2
C17 H17 0.9500 .
C18 H18A 0.9800 .
C18 H18B 0.9800 .
C18 H18C 0.9800 .
C1 F8 1.313(6) .
C1 F7 1.371(7) .
C1 F9 1.391(6) .
C16 F13 1.329(5) .
C16 F14 1.385(7) .
C16 F15 1.441(6) .
